data_1543804
loop_
_publ_author_name
'Alamillo-Ferrer, Carla'
'Karabourniotis-Sotti, Marianna'
'Kennedy, Alan R.'
'Campbell, Matthew'
'Tomkinson, Nicholas C. O.'

_publ_section_title
;
 Alkene Dioxygenation with Malonoyl Peroxides: Synthesis of \g-Lactones,
 Isobenzofuranones, and Tetrahydrofurans.
;
_journal_issue 13
_journal_name_full 'Organic letters'
_journal_page_first 3102
_journal_page_last 3105
_journal_paper_doi 10.1021/acs.orglett.6b01253
_journal_volume 18
_journal_year 2016
_chemical_formula_sum 'C17 H20 O5'
_chemical_formula_weight 304.33
_chemical_name_systematic
;
 ?
;
_space_group_IT_number 14
_symmetry_cell_setting monoclinic
_symmetry_space_group_name_Hall '-P 2ybc'
_symmetry_space_group_name_H-M 'P 1 21/c 1'
_atom_sites_solution_hydrogens geom
_atom_sites_solution_primary direct
_atom_sites_solution_secondary difmap
_audit_creation_method SHELXL-97
_cell_angle_alpha 90.00
_cell_angle_beta 97.064(5)
_cell_angle_gamma 90.00
_cell_formula_units_Z 4
_cell_length_a 10.6142(6)
_cell_length_b 6.9676(3)
_cell_length_c 21.0046(11)
_cell_measurement_reflns_used 3584
_cell_measurement_temperature 123(2)
_cell_measurement_theta_max 28.6209
_cell_measurement_theta_min 3.0764
_cell_volume 1541.61(14)
_computing_cell_refinement CrysalisPro
_computing_data_collection CrysalisPro
_computing_data_reduction CrysalisPro
_computing_publication_material SHELXS
_computing_structure_refinement 'SHELXL-97 (Sheldrick, 2008)'
_computing_structure_solution SIR92
_diffrn_ambient_temperature 123(2)
_diffrn_measured_fraction_theta_full 0.998
_diffrn_measured_fraction_theta_max 0.962
_diffrn_measurement_device_type 'Oxford Diffraction Xcalibur E'
_diffrn_measurement_method 'omega scans'
_diffrn_radiation_monochromator graphite
_diffrn_radiation_source 'fine-focus sealed tube'
_diffrn_radiation_type MoK\a
_diffrn_radiation_wavelength 0.71073
_diffrn_reflns_av_R_equivalents 0.0336
_diffrn_reflns_av_sigmaI/netI 0.0438
_diffrn_reflns_limit_h_max 13
_diffrn_reflns_limit_h_min -13
_diffrn_reflns_limit_k_max 8
_diffrn_reflns_limit_k_min -8
_diffrn_reflns_limit_l_max 24
_diffrn_reflns_limit_l_min -27
_diffrn_reflns_number 10198
_diffrn_reflns_theta_full 26.00
_diffrn_reflns_theta_max 27.50
_diffrn_reflns_theta_min 3.08
_exptl_absorpt_coefficient_mu 0.096
_exptl_absorpt_correction_T_max 1.00000
_exptl_absorpt_correction_T_min 0.96976
_exptl_absorpt_correction_type multi-scan
_exptl_absorpt_process_details
;
CrysAlisPro, Oxford Diffraction Ltd.,
Version 1.171.34.40 (release 27-08-2010 CrysAlis171 .NET)
(compiled Aug 27 2010,11:50:40)
Empirical absorption correction using spherical harmonics,
 implemented in SCALE3 ABSPACK scaling algorithm.
;
_exptl_crystal_colour colourless
_exptl_crystal_density_diffrn 1.311
_exptl_crystal_density_method 'not measured'
_exptl_crystal_description lath
_exptl_crystal_F_000 648
_exptl_crystal_size_max 0.5
_exptl_crystal_size_mid 0.12
_exptl_crystal_size_min 0.02
_refine_diff_density_max 0.307
_refine_diff_density_min -0.235
_refine_diff_density_rms 0.045
_refine_ls_extinction_method none
_refine_ls_goodness_of_fit_ref 1.024
_refine_ls_hydrogen_treatment mixed
_refine_ls_matrix_type full
_refine_ls_number_parameters 205
_refine_ls_number_reflns 3397
_refine_ls_number_restraints 0
_refine_ls_restrained_S_all 1.024
_refine_ls_R_factor_all 0.0691
_refine_ls_R_factor_gt 0.0435
_refine_ls_shift/su_max 0.000
_refine_ls_shift/su_mean 0.000
_refine_ls_structure_factor_coef Fsqd
_refine_ls_weighting_details 'calc w=1/[\s^2^(Fo^2^)+(0.0356P)^2^+0.5917P] where P=(Fo^2^+2Fc^2^)/3'
_refine_ls_weighting_scheme calc
_refine_ls_wR_factor_gt 0.0880
_refine_ls_wR_factor_ref 0.0990
_reflns_number_gt 2484
_reflns_number_total 3397
_reflns_threshold_expression I>2\s(I)
_cod_data_source_file ol6b01253_si_002.cif
_cod_data_source_block tom_caf104
_cod_original_sg_symbol_H-M P21/c
_cod_database_code 1543804

loop_
_symmetry_equiv_pos_as_xyz
'x, y, z'
'-x, y+1/2, -z+1/2'
'-x, -y, -z'
'x, -y-1/2, z-1/2'

loop_
_atom_site_label
_atom_site_type_symbol
_atom_site_fract_x
_atom_site_fract_y
_atom_site_fract_z
_atom_site_U_iso_or_equiv
_atom_site_adp_type
_atom_site_occupancy
_atom_site_symmetry_multiplicity
_atom_site_calc_flag
_atom_site_refinement_flags
O1 O 1.21573(12) -0.19297(18) 0.28585(6) 0.0285(3) Uani 1 1 d .
O2 O 1.32964(13) -0.39060(18) 0.35283(6) 0.0396(4) Uani 1 1 d .
O3 O 1.13731(11) 0.11457(16) 0.44498(6) 0.0262(3) Uani 1 1 d .
O4 O 1.05042(10) -0.11929(15) 0.38013(5) 0.0179(2) Uani 1 1 d .
O5 O 0.79430(11) 0.05493(15) 0.30632(5) 0.0210(3) Uani 1 1 d .
C1 C 1.27606(14) -0.2404(2) 0.34240(8) 0.0185(3) Uani 1 1 d .
C2 C 1.27256(15) -0.0837(2) 0.39102(7) 0.0182(3) Uani 1 1 d .
C3 C 1.38102(16) -0.0724(3) 0.44465(8) 0.0267(4) Uani 1 1 d .
H3A H 1.3617 -0.0273 0.4871 0.032 Uiso 1 1 calc R
H3B H 1.4477 -0.1723 0.4462 0.032 Uiso 1 1 calc R
C4 C 1.37427(16) 0.0703(2) 0.39178(8) 0.0264(4) Uani 1 1 d .
H4A H 1.4365 0.0586 0.3605 0.032 Uiso 1 1 calc R
H4B H 1.3505 0.2036 0.4014 0.032 Uiso 1 1 calc R
C5 C 1.14831(15) -0.0164(2) 0.40834(7) 0.0185(3) Uani 1 1 d .
C6 C 0.92557(14) -0.0675(2) 0.39704(8) 0.0177(3) Uani 1 1 d .
H6 H 0.9265 -0.0562 0.4446 0.021 Uiso 1 1 calc R
C7 C 0.87510(15) 0.1170(2) 0.36248(7) 0.0167(3) Uani 1 1 d .
H7 H 0.9482 0.1903 0.3488 0.020 Uiso 1 1 calc R
C8 C 0.78786(15) -0.1548(2) 0.30089(8) 0.0204(4) Uani 1 1 d .
C9 C 0.83294(15) -0.2192(2) 0.36942(8) 0.0221(4) Uani 1 1 d .
H9A H 0.7605 -0.2285 0.3948 0.027 Uiso 1 1 calc R
H9B H 0.8750 -0.3460 0.3695 0.027 Uiso 1 1 calc R
C10 C 0.65063(17) -0.2063(3) 0.27902(9) 0.0309(4) Uani 1 1 d .
H10A H 0.5970 -0.1595 0.3105 0.046 Uiso 1 1 calc R
H10B H 0.6423 -0.3460 0.2751 0.046 Uiso 1 1 calc R
H10C H 0.6238 -0.1466 0.2373 0.046 Uiso 1 1 calc R
C11 C 0.87409(17) -0.2179(2) 0.25198(8) 0.0256(4) Uani 1 1 d .
H11A H 0.8448 -0.1598 0.2103 0.038 Uiso 1 1 calc R
H11B H 0.8717 -0.3580 0.2480 0.038 Uiso 1 1 calc R
H11C H 0.9613 -0.1765 0.2662 0.038 Uiso 1 1 calc R
C12 C 0.80196(15) 0.2469(2) 0.40321(7) 0.0164(3) Uani 1 1 d .
C13 C 0.86292(15) 0.3204(2) 0.46076(8) 0.0193(3) Uani 1 1 d .
H13 H 0.9486 0.2864 0.4746 0.023 Uiso 1 1 calc R
C14 C 0.79913(16) 0.4427(2) 0.49786(8) 0.0220(4) Uani 1 1 d .
H14 H 0.8409 0.4911 0.5372 0.026 Uiso 1 1 calc R
C15 C 0.67474(16) 0.4946(2) 0.47776(8) 0.0237(4) Uani 1 1 d .
H15 H 0.6311 0.5781 0.5033 0.028 Uiso 1 1 calc R
C16 C 0.61430(16) 0.4246(2) 0.42050(8) 0.0228(4) Uani 1 1 d .
H16 H 0.5291 0.4609 0.4065 0.027 Uiso 1 1 calc R
C17 C 0.67784(15) 0.3010(2) 0.38331(8) 0.0193(3) Uani 1 1 d .
H17 H 0.6357 0.2533 0.3440 0.023 Uiso 1 1 calc R
H1H H 1.220(2) -0.295(3) 0.2571(11) 0.059(7) Uiso 1 1 d .

loop_
_atom_site_aniso_label
_atom_site_aniso_U_11
_atom_site_aniso_U_22
_atom_site_aniso_U_33
_atom_site_aniso_U_23
_atom_site_aniso_U_13
_atom_site_aniso_U_12
O1 0.0457(8) 0.0236(6) 0.0146(6) -0.0034(5) -0.0029(6) 0.0101(6)
O2 0.0511(9) 0.0359(7) 0.0280(7) -0.0093(6) -0.0104(6) 0.0246(7)
O3 0.0277(6) 0.0258(6) 0.0256(7) -0.0115(5) 0.0053(5) -0.0023(5)
O4 0.0181(6) 0.0185(5) 0.0171(6) -0.0031(5) 0.0020(5) 0.0004(4)
O5 0.0326(7) 0.0161(5) 0.0133(6) -0.0006(5) -0.0012(5) 0.0011(5)
C1 0.0161(8) 0.0223(8) 0.0171(8) -0.0010(7) 0.0019(6) 0.0009(7)
C2 0.0195(8) 0.0197(8) 0.0155(8) -0.0005(7) 0.0022(6) -0.0017(6)
C3 0.0214(9) 0.0350(10) 0.0221(9) -0.0051(8) -0.0039(7) -0.0022(8)
C4 0.0224(9) 0.0284(9) 0.0290(10) -0.0060(8) 0.0063(8) -0.0071(7)
C5 0.0232(8) 0.0173(8) 0.0147(8) 0.0005(7) 0.0020(7) -0.0019(6)
C6 0.0199(8) 0.0191(8) 0.0150(8) 0.0018(7) 0.0057(6) 0.0012(6)
C7 0.0196(8) 0.0178(7) 0.0126(8) 0.0011(6) 0.0020(6) -0.0020(6)
C8 0.0225(9) 0.0163(8) 0.0221(9) 0.0001(7) 0.0016(7) -0.0032(6)
C9 0.0229(9) 0.0194(8) 0.0241(9) 0.0051(7) 0.0030(7) -0.0027(7)
C10 0.0274(10) 0.0331(10) 0.0310(10) 0.0023(9) -0.0013(8) -0.0053(8)
C11 0.0301(9) 0.0229(9) 0.0233(9) -0.0060(7) 0.0017(8) -0.0005(7)
C12 0.0208(8) 0.0138(7) 0.0153(8) 0.0019(6) 0.0052(6) -0.0024(6)
C13 0.0216(8) 0.0184(8) 0.0178(8) 0.0017(7) 0.0023(7) -0.0003(6)
C14 0.0319(9) 0.0198(8) 0.0147(8) -0.0010(7) 0.0048(7) -0.0020(7)
C15 0.0292(9) 0.0197(8) 0.0245(9) -0.0004(7) 0.0128(8) 0.0009(7)
C16 0.0178(8) 0.0232(8) 0.0279(9) 0.0035(8) 0.0052(7) 0.0010(7)
C17 0.0210(8) 0.0185(8) 0.0186(8) 0.0002(7) 0.0028(7) -0.0031(6)

loop_
_atom_type_symbol
_atom_type_description
_atom_type_scat_dispersion_real
_atom_type_scat_dispersion_imag
_atom_type_scat_source
O O 0.0106 0.0060 'International Tables Vol C Tables 4.2.6.8 and 6.1.1.4'
C C 0.0033 0.0016 'International Tables Vol C Tables 4.2.6.8 and 6.1.1.4'
H H 0.0000 0.0000 'International Tables Vol C Tables 4.2.6.8 and 6.1.1.4'

loop_
_geom_angle_atom_site_label_1
_geom_angle_atom_site_label_2
_geom_angle_atom_site_label_3
_geom_angle
C1 O1 H1H 109.5(14)
C5 O4 C6 116.01(12)
C7 O5 C8 112.39(12)
O2 C1 O1 123.37(15)
O2 C1 C2 124.23(15)
O1 C1 C2 112.38(13)
C5 C2 C1 119.60(13)
C5 C2 C3 114.76(13)
C1 C2 C3 117.76(14)
C5 C2 C4 115.12(13)
C1 C2 C4 116.37(13)
C3 C2 C4 58.69(11)
C4 C3 C2 61.01(11)
C4 C3 H3A 117.7
C2 C3 H3A 117.7
C4 C3 H3B 117.7
C2 C3 H3B 117.7
H3A C3 H3B 114.8
C3 C4 C2 60.29(11)
C3 C4 H4A 117.7
C2 C4 H4A 117.7
C3 C4 H4B 117.7
C2 C4 H4B 117.7
H4A C4 H4B 114.9
O3 C5 O4 123.76(15)
O3 C5 C2 123.52(14)
O4 C5 C2 112.71(13)
O4 C6 C9 107.56(12)
O4 C6 C7 111.43(12)
C9 C6 C7 103.35(12)
O4 C6 H6 111.4
C9 C6 H6 111.4
C7 C6 H6 111.4
O5 C7 C12 110.24(12)
O5 C7 C6 105.89(12)
C12 C7 C6 113.79(12)
O5 C7 H7 108.9
C12 C7 H7 108.9
C6 C7 H7 108.9
O5 C8 C10 107.04(13)
O5 C8 C11 108.30(13)
C10 C8 C11 111.24(14)
O5 C8 C9 102.30(12)
C10 C8 C9 113.22(14)
C11 C8 C9 113.99(14)
C6 C9 C8 105.68(12)
C6 C9 H9A 110.6
C8 C9 H9A 110.6
C6 C9 H9B 110.6
C8 C9 H9B 110.6
H9A C9 H9B 108.7
C8 C10 H10A 109.5
C8 C10 H10B 109.5
H10A C10 H10B 109.5
C8 C10 H10C 109.5
H10A C10 H10C 109.5
H10B C10 H10C 109.5
C8 C11 H11A 109.5
C8 C11 H11B 109.5
H11A C11 H11B 109.5
C8 C11 H11C 109.5
H11A C11 H11C 109.5
H11B C11 H11C 109.5
C17 C12 C13 118.93(14)
C17 C12 C7 121.63(14)
C13 C12 C7 119.38(14)
C14 C13 C12 120.38(15)
C14 C13 H13 119.8
C12 C13 H13 119.8
C15 C14 C13 120.18(16)
C15 C14 H14 119.9
C13 C14 H14 119.9
C16 C15 C14 119.82(15)
C16 C15 H15 120.1
C14 C15 H15 120.1
C15 C16 C17 120.15(16)
C15 C16 H16 119.9
C17 C16 H16 119.9
C12 C17 C16 120.53(15)
C12 C17 H17 119.7
C16 C17 H17 119.7

loop_
_geom_bond_atom_site_label_1
_geom_bond_atom_site_label_2
_geom_bond_distance
O1 C1 1.3201(19)
O1 H1H 0.94(2)
O2 C1 1.1983(19)
O3 C5 1.2084(18)
O4 C5 1.3392(19)
O4 C6 1.4587(18)
O5 C7 1.4370(18)
O5 C8 1.4670(18)
C1 C2 1.499(2)
C2 C5 1.487(2)
C2 C3 1.510(2)
C2 C4 1.521(2)
C3 C4 1.486(2)
C3 H3A 0.9900
C3 H3B 0.9900
C4 H4A 0.9900
C4 H4B 0.9900
C6 C9 1.510(2)
C6 C7 1.540(2)
C6 H6 1.0000
C7 C12 1.522(2)
C7 H7 1.0000
C8 C10 1.515(2)
C8 C11 1.522(2)
C8 C9 1.527(2)
C9 H9A 0.9900
C9 H9B 0.9900
C10 H10A 0.9800
C10 H10B 0.9800
C10 H10C 0.9800
C11 H11A 0.9800
C11 H11B 0.9800
C11 H11C 0.9800
C12 C17 1.385(2)
C12 C13 1.397(2)
C13 C14 1.386(2)
C13 H13 0.9500
C14 C15 1.384(2)
C14 H14 0.9500
C15 C16 1.381(2)
C15 H15 0.9500
C16 C17 1.391(2)
C16 H16 0.9500
C17 H17 0.9500

loop_
_geom_torsion_atom_site_label_1
_geom_torsion_atom_site_label_2
_geom_torsion_atom_site_label_3
_geom_torsion_atom_site_label_4
_geom_torsion
O2 C1 C2 C5 -120.83(18)
O1 C1 C2 C5 60.67(19)
O2 C1 C2 C3 26.7(2)
O1 C1 C2 C3 -151.84(14)
O2 C1 C2 C4 93.4(2)
O1 C1 C2 C4 -85.07(17)
C5 C2 C3 C4 -105.47(15)
C1 C2 C3 C4 105.50(15)
C5 C2 C4 C3 104.84(15)
C1 C2 C4 C3 -107.88(16)
C6 O4 C5 O3 -1.2(2)
C6 O4 C5 C2 177.31(12)
C1 C2 C5 O3 -176.72(15)
C3 C2 C5 O3 34.9(2)
C4 C2 C5 O3 -30.6(2)
C1 C2 C5 O4 4.7(2)
C3 C2 C5 O4 -143.69(14)
C4 C2 C5 O4 150.88(14)
C5 O4 C6 C9 -170.71(12)
C5 O4 C6 C7 76.68(16)
C8 O5 C7 C12 -123.77(13)
C8 O5 C7 C6 -0.26(16)
O4 C6 C7 O5 96.03(14)
C9 C6 C7 O5 -19.20(15)
O4 C6 C7 C12 -142.72(13)
C9 C6 C7 C12 102.05(15)
C7 O5 C8 C10 138.56(13)
C7 O5 C8 C11 -101.41(15)
C7 O5 C8 C9 19.29(15)
O4 C6 C9 C8 -86.89(14)
C7 C6 C9 C8 31.08(15)
O5 C8 C9 C6 -30.96(15)
C10 C8 C9 C6 -145.79(14)
C11 C8 C9 C6 85.71(16)
O5 C7 C12 C17 -3.93(19)
C6 C7 C12 C17 -122.71(15)
O5 C7 C12 C13 178.93(13)
C6 C7 C12 C13 60.15(18)
C17 C12 C13 C14 1.2(2)
C7 C12 C13 C14 178.42(14)
C12 C13 C14 C15 -0.7(2)
C13 C14 C15 C16 -0.2(2)
C14 C15 C16 C17 0.5(2)
C13 C12 C17 C16 -0.9(2)
C7 C12 C17 C16 -178.02(14)
C15 C16 C17 C12 0.0(2)
